data_4349145
loop_
_publ_author_name
'H\"arling, Stephan M'
'G\"orls, Helmar'
'Krieck, Sven'
'Westerhausen, Matthias'

_publ_section_title
;
 Potassium-Mediated Hydrophosphorylation of Heterocumulenes with
 Diarylphosphane Oxide and Sulfide.
;
_journal_issue 20
_journal_name_full 'Inorganic chemistry'
_journal_page_first 10741
_journal_page_last 10750
_journal_paper_doi 10.1021/acs.inorgchem.6b01973
_journal_volume 55
_journal_year 2016
_chemical_formula_moiety 'C17 H20 K O P S'
_chemical_formula_sum 'C17 H20 K O P S'
_chemical_formula_weight 342.46
_space_group_IT_number 33
_space_group_name_Hall 'P 2c -2n'
_space_group_name_H-M_alt 'P n a 21'
_symmetry_cell_setting orthorhombic
_symmetry_space_group_name_Hall 'P 2c -2n'
_symmetry_space_group_name_H-M 'P n a 21'
_atom_sites_solution_hydrogens difmap
_atom_sites_solution_primary direct
_atom_sites_solution_secondary difmap
_audit_creation_method SHELXL-97
_cell_angle_alpha 90
_cell_angle_beta 90
_cell_angle_gamma 90
_cell_formula_units_Z 4
_cell_length_a 17.3948(3)
_cell_length_b 16.3040(4)
_cell_length_c 6.1603(1)
_cell_measurement_reflns_used 11085
_cell_measurement_temperature 133(2)
_cell_measurement_theta_max 27.38
_cell_measurement_theta_min 1.71
_cell_volume 1747.09(6)
_computing_cell_refinement DENZO
_computing_data_collection COLLECT
_computing_data_reduction DENZO
_computing_molecular_graphics SHELXTL/PC
_computing_publication_material SHELXL-97
_computing_structure_refinement 'SHELXL-97 (Sheldrick, 2008)'
_computing_structure_solution 'SHELXS-97 (Sheldrick, 2008)'
_diffrn_ambient_temperature 133(2)
_diffrn_measured_fraction_theta_full 0.998
_diffrn_measured_fraction_theta_max 0.998
_diffrn_measurement_device_type KappaCCD
_diffrn_measurement_method 'phi- + omega-scan'
_diffrn_radiation_monochromator graphite
_diffrn_radiation_source 'fine-focus sealed tube'
_diffrn_radiation_type MoK\a
_diffrn_radiation_wavelength 0.71073
_diffrn_reflns_av_R_equivalents 0.0321
_diffrn_reflns_av_sigmaI/netI 0.0295
_diffrn_reflns_limit_h_max 18
_diffrn_reflns_limit_h_min -22
_diffrn_reflns_limit_k_max 21
_diffrn_reflns_limit_k_min -21
_diffrn_reflns_limit_l_max 7
_diffrn_reflns_limit_l_min -7
_diffrn_reflns_number 11085
_diffrn_reflns_theta_full 27.38
_diffrn_reflns_theta_max 27.38
_diffrn_reflns_theta_min 1.71
_exptl_absorpt_coefficient_mu 0.511
_exptl_absorpt_correction_T_max 0.7456
_exptl_absorpt_correction_T_min 0.7061
_exptl_absorpt_correction_type multi-scan
_exptl_absorpt_process_details 'SADABS, Bruker-AXS, 2002'
_exptl_crystal_colour colourless
_exptl_crystal_density_diffrn 1.302
_exptl_crystal_density_method 'not measured'
_exptl_crystal_description prism
_exptl_crystal_F_000 720
_exptl_crystal_size_max 0.122
_exptl_crystal_size_mid 0.112
_exptl_crystal_size_min 0.098
_refine_diff_density_max 0.239
_refine_diff_density_min -0.163
_refine_diff_density_rms 0.040
_refine_ls_abs_structure_details 'Flack H D (1983), Acta Cryst. A39, 876-881'
_refine_ls_abs_structure_Flack -0.02(4)
_refine_ls_extinction_method none
_refine_ls_goodness_of_fit_ref 1.064
_refine_ls_hydrogen_treatment refall
_refine_ls_matrix_type full
_refine_ls_number_parameters 269
_refine_ls_number_reflns 3919
_refine_ls_number_restraints 1
_refine_ls_restrained_S_all 1.064
_refine_ls_R_factor_all 0.0271
_refine_ls_R_factor_gt 0.0258
_refine_ls_shift/su_max 0.001
_refine_ls_shift/su_mean 0.000
_refine_ls_structure_factor_coef Fsqd
_refine_ls_weighting_details 'calc w=1/[\s^2^(Fo^2^)+(0.0079P)^2^+0.9159P] where P=(Fo^2^+2Fc^2^)/3'
_refine_ls_weighting_scheme calc
_refine_ls_wR_factor_gt 0.0546
_refine_ls_wR_factor_ref 0.0553
_reflns_number_gt 3798
_reflns_number_total 3919
_reflns_threshold_expression >2sigma(I)
_cod_data_source_file ic6b01973_si_001.cif
_cod_data_source_block FO5904
_cod_database_code 4349145

loop_
_symmetry_equiv_pos_as_xyz
'x, y, z'
'-x, -y, z+1/2'
'x+1/2, -y+1/2, z'
'-x+1/2, y+1/2, z+1/2'

loop_
_atom_site_label
_atom_site_type_symbol
_atom_site_fract_x
_atom_site_fract_y
_atom_site_fract_z
_atom_site_U_iso_or_equiv
_atom_site_adp_type
_atom_site_occupancy
_atom_site_symmetry_multiplicity
_atom_site_calc_flag
K1 K 0.590942(19) 0.52147(2) 0.53233(7) 0.01888(8) Uani 1 1 d
S1 S 0.42573(2) 0.43337(2) 0.53652(9) 0.01731(8) Uani 1 1 d
P1 P 0.46362(3) 0.32784(3) 0.68924(8) 0.01790(9) Uani 1 1 d
O1 O 0.72111(7) 0.60239(9) 0.5712(2) 0.0269(3) Uani 1 1 d
C1 C 0.56917(10) 0.33419(11) 0.6509(3) 0.0179(4) Uani 1 1 d
C2 C 0.61398(11) 0.36134(12) 0.8251(3) 0.0215(4) Uani 1 1 d
H2 H 0.5874(12) 0.3745(14) 0.961(4) 0.034(7) Uiso 1 1 d
C3 C 0.69263(11) 0.37539(13) 0.8009(4) 0.0262(4) Uani 1 1 d
H3 H 0.7213(13) 0.3973(14) 0.921(4) 0.031(6) Uiso 1 1 d
C4 C 0.72776(11) 0.36048(12) 0.6018(4) 0.0280(5) Uani 1 1 d
H4 H 0.7803(12) 0.3657(13) 0.588(4) 0.028(6) Uiso 1 1 d
C5 C 0.68434(11) 0.33237(13) 0.4281(4) 0.0267(4) Uani 1 1 d
H5 H 0.7090(11) 0.3257(13) 0.286(4) 0.018(5) Uiso 1 1 d
C6 C 0.60537(11) 0.31961(12) 0.4524(3) 0.0211(4) Uani 1 1 d
H6 H 0.5750(12) 0.3021(13) 0.336(4) 0.025 Uiso 1 1 d
C7 C 0.44255(10) 0.24178(11) 0.5033(3) 0.0194(4) Uani 1 1 d
C8 C 0.46495(10) 0.16322(12) 0.5694(4) 0.0264(4) Uani 1 1 d
H8 H 0.4909(12) 0.1585(12) 0.703(4) 0.024(5) Uiso 1 1 d
C9 C 0.45092(12) 0.09540(13) 0.4389(4) 0.0342(5) Uani 1 1 d
H9 H 0.4661(12) 0.0443(14) 0.488(4) 0.036(7) Uiso 1 1 d
C10 C 0.41330(12) 0.10455(13) 0.2424(4) 0.0322(5) Uani 1 1 d
H10 H 0.4029(13) 0.0600(15) 0.156(4) 0.035(7) Uiso 1 1 d
C11 C 0.39009(12) 0.18172(13) 0.1757(4) 0.0297(4) Uani 1 1 d
H11 H 0.3640(13) 0.1886(14) 0.038(5) 0.043(7) Uiso 1 1 d
C12 C 0.40409(11) 0.25012(13) 0.3063(3) 0.0229(4) Uani 1 1 d
H12 H 0.3891(11) 0.3030(14) 0.262(3) 0.021(5) Uiso 1 1 d
C13 C 0.76724(11) 0.60603(14) 0.7640(3) 0.0259(4) Uani 1 1 d
H13B H 0.7399(12) 0.5716(13) 0.873(4) 0.023(5) Uiso 1 1 d
H13A H 0.7677(12) 0.6613(13) 0.812(4) 0.023(6) Uiso 1 1 d
C14 C 0.84837(12) 0.57765(15) 0.7201(4) 0.0292(4) Uani 1 1 d
H14B H 0.8462(13) 0.5204(15) 0.674(4) 0.035(6) Uiso 1 1 d
H14A H 0.8819(14) 0.5810(15) 0.853(4) 0.039(7) Uiso 1 1 d
C15 C 0.88408(10) 0.62816(13) 0.5367(4) 0.0289(4) Uani 1 1 d
H15B H 0.9357(12) 0.6074(13) 0.500(4) 0.034(6) Uiso 1 1 d
H15A H 0.8895(11) 0.6855(13) 0.586(3) 0.021(5) Uiso 1 1 d
C16 C 0.83155(12) 0.62845(14) 0.3390(4) 0.0281(4) Uani 1 1 d
H16B H 0.8522(13) 0.6697(15) 0.219(4) 0.039(7) Uiso 1 1 d
H16A H 0.8297(14) 0.5749(16) 0.275(4) 0.043(8) Uiso 1 1 d
C17 C 0.75127(12) 0.65447(14) 0.4046(4) 0.0279(4) Uani 1 1 d
H17B H 0.7150(14) 0.6503(15) 0.286(4) 0.037(7) Uiso 1 1 d
H17A H 0.7533(12) 0.7122(14) 0.460(3) 0.025(6) Uiso 1 1 d

loop_
_atom_site_aniso_label
_atom_site_aniso_U_11
_atom_site_aniso_U_22
_atom_site_aniso_U_33
_atom_site_aniso_U_23
_atom_site_aniso_U_13
_atom_site_aniso_U_12
K1 0.01941(16) 0.02130(17) 0.01594(16) 0.00199(19) -0.00147(18) -0.00337(13)
S1 0.01776(17) 0.01849(18) 0.01569(18) 0.0006(2) -0.0018(2) 0.00119(14)
P1 0.0173(2) 0.0213(2) 0.01514(19) 0.00315(19) 0.00163(19) 0.00094(17)
O1 0.0203(6) 0.0363(7) 0.0241(8) 0.0026(6) -0.0007(6) -0.0088(5)
C1 0.0173(8) 0.0157(8) 0.0209(10) 0.0024(7) -0.0002(7) 0.0027(7)
C2 0.0230(9) 0.0221(9) 0.0194(9) 0.0018(8) -0.0025(8) 0.0038(7)
C3 0.0240(10) 0.0250(10) 0.0295(11) 0.0030(8) -0.0090(9) 0.0002(8)
C4 0.0181(9) 0.0224(10) 0.0434(13) 0.0046(9) -0.0003(8) 0.0014(8)
C5 0.0222(10) 0.0255(10) 0.0326(11) -0.0005(9) 0.0090(9) 0.0017(8)
C6 0.0221(9) 0.0194(9) 0.0217(9) -0.0003(7) 0.0001(7) -0.0006(7)
C7 0.0145(7) 0.0197(8) 0.0240(10) 0.0024(8) 0.0046(7) -0.0016(6)
C8 0.0184(9) 0.0241(10) 0.0366(13) 0.0064(9) 0.0023(9) -0.0003(7)
C9 0.0224(10) 0.0172(10) 0.0630(16) 0.0063(10) 0.0093(10) 0.0005(8)
C10 0.0260(10) 0.0226(10) 0.0480(14) -0.0119(10) 0.0101(10) -0.0059(8)
C11 0.0268(10) 0.0295(10) 0.0329(11) -0.0091(10) 0.0028(10) -0.0064(8)
C12 0.0229(9) 0.0187(9) 0.0270(10) 0.0008(7) 0.0026(8) -0.0028(7)
C13 0.0236(10) 0.0337(12) 0.0203(9) -0.0021(9) 0.0010(8) -0.0064(9)
C14 0.0234(10) 0.0391(12) 0.0250(11) 0.0025(10) 0.0013(8) -0.0009(9)
C15 0.0201(8) 0.0373(11) 0.0294(9) 0.0026(12) 0.0025(11) -0.0025(8)
C16 0.0297(10) 0.0296(11) 0.0250(10) 0.0003(9) 0.0035(8) -0.0046(9)
C17 0.0227(10) 0.0353(11) 0.0257(10) 0.0052(9) -0.0026(9) -0.0046(8)

loop_
_atom_type_symbol
_atom_type_description
_atom_type_scat_dispersion_real
_atom_type_scat_dispersion_imag
_atom_type_scat_source
C C 0.0033 0.0016 'International Tables Vol C Tables 4.2.6.8 and 6.1.1.4'
H H 0.0000 0.0000 'International Tables Vol C Tables 4.2.6.8 and 6.1.1.4'
O O 0.0106 0.0060 'International Tables Vol C Tables 4.2.6.8 and 6.1.1.4'
P P 0.1023 0.0942 'International Tables Vol C Tables 4.2.6.8 and 6.1.1.4'
S S 0.1246 0.1234 'International Tables Vol C Tables 4.2.6.8 and 6.1.1.4'
K K 0.2009 0.2494 'International Tables Vol C Tables 4.2.6.8 and 6.1.1.4'

loop_
_geom_angle_atom_site_label_1
_geom_angle_atom_site_label_2
_geom_angle_atom_site_label_3
_geom_angle
_geom_angle_site_symmetry_1
_geom_angle_site_symmetry_3
O1 K1 S1 92.88(3) . 2_664
O1 K1 C1 124.48(5) . .
S1 K1 C1 115.97(4) 2_664 .
O1 K1 C2 104.48(5) . .
S1 K1 C2 138.41(4) 2_664 .
C1 K1 C2 25.39(5) . .
O1 K1 S1 82.79(3) . 2_665
S1 K1 S1 151.179(18) 2_664 2_665
C1 K1 S1 89.27(4) . 2_665
C2 K1 S1 69.66(4) . 2_665
O1 K1 S1 173.23(4) . .
S1 K1 S1 91.711(15) 2_664 .
C1 K1 S1 57.27(3) . .
C2 K1 S1 75.08(4) . .
S1 K1 S1 90.800(15) 2_665 .
O1 K1 C6 116.30(5) . .
S1 K1 C6 95.41(4) 2_664 .
C1 K1 C6 24.60(4) . .
C2 K1 C6 43.01(5) . .
S1 K1 C6 112.10(4) 2_665 .
S1 K1 C6 68.13(3) . .
O1 K1 P1 86.22(3) . 2_664
S1 K1 P1 36.730(12) 2_664 2_664
C1 K1 P1 144.43(4) . 2_664
C2 K1 P1 169.12(4) . 2_664
S1 K1 P1 114.450(15) 2_665 2_664
S1 K1 P1 94.524(14) . 2_664
C6 K1 P1 130.27(4) . 2_664
O1 K1 C3 81.90(5) . .
S1 K1 C3 133.08(4) 2_664 .
C1 K1 C3 43.35(5) . .
C2 K1 C3 24.18(5) . .
S1 K1 C3 74.70(4) 2_665 .
S1 K1 C3 98.53(4) . .
C6 K1 C3 48.79(5) . .
P1 K1 C3 164.01(4) 2_664 .
O1 K1 K1 138.61(3) . 2_664
S1 K1 K1 45.936(7) 2_664 2_664
C1 K1 K1 85.59(3) . 2_664
C2 K1 K1 110.45(4) . 2_664
S1 K1 K1 129.758(13) 2_665 2_664
S1 K1 K1 45.776(13) . 2_664
C6 K1 K1 78.30(4) . 2_664
P1 K1 K1 58.925(10) 2_664 2_664
C3 K1 K1 126.46(4) . 2_664
O1 K1 K1 128.66(3) . 2_665
S1 K1 K1 129.673(14) 2_664 2_665
C1 K1 K1 66.73(3) . 2_665
C2 K1 K1 64.68(4) . 2_665
S1 K1 K1 45.916(7) 2_665 2_665
S1 K1 K1 44.884(13) . 2_665
C6 K1 K1 90.02(3) . 2_665
P1 K1 K1 110.255(15) 2_664 2_665
C3 K1 K1 85.59(4) . 2_665
K1 K1 K1 87.096(12) 2_664 2_665
P1 S1 K1 77.48(2) . 2_665
P1 S1 K1 131.34(2) . 2_664
K1 S1 K1 151.180(18) 2_665 2_664
P1 S1 K1 95.193(19) . .
K1 S1 K1 89.180(15) 2_665 .
K1 S1 K1 88.308(15) 2_664 .
C7 P1 C1 99.19(8) . .
C7 P1 S1 106.64(6) . .
C1 P1 S1 102.18(6) . .
C7 P1 K1 152.20(6) . 2_665
C1 P1 K1 108.51(6) . 2_665
S1 P1 K1 65.79(2) . 2_665
C17 O1 C13 111.35(15) . .
C17 O1 K1 123.18(11) . .
C13 O1 K1 125.27(11) . .
C6 C1 C2 118.35(17) . .
C6 C1 P1 123.30(14) . .
C2 C1 P1 118.14(14) . .
C6 C1 K1 84.73(11) . .
C2 C1 K1 78.75(11) . .
P1 C1 K1 101.65(7) . .
C3 C2 C1 121.10(18) . .
C3 C2 K1 85.91(12) . .
C1 C2 K1 75.86(11) . .
C3 C2 H2 121.2(13) . .
C1 C2 H2 117.5(13) . .
K1 C2 H2 104.0(13) . .
C4 C3 C2 119.72(19) . .
C4 C3 K1 85.50(12) . .
C2 C3 K1 69.91(11) . .
C4 C3 H3 121.1(13) . .
C2 C3 H3 119.2(13) . .
K1 C3 H3 112.6(14) . .
C5 C4 C3 119.90(18) . .
C5 C4 H4 120.1(14) . .
C3 C4 H4 119.9(14) . .
C4 C5 C6 120.09(19) . .
C4 C5 H5 119.1(12) . .
C6 C5 H5 120.6(12) . .
C1 C6 C5 120.81(18) . .
C1 C6 K1 70.67(11) . .
C5 C6 K1 86.73(12) . .
C1 C6 H6 118.0(13) . .
C5 C6 H6 121.2(13) . .
K1 C6 H6 111.8(13) . .
C12 C7 C8 118.49(18) . .
C12 C7 P1 124.16(14) . .
C8 C7 P1 117.32(16) . .
C9 C8 C7 120.7(2) . .
C9 C8 H8 121.6(13) . .
C7 C8 H8 117.6(13) . .
C10 C9 C8 120.3(2) . .
C10 C9 H9 121.1(16) . .
C8 C9 H9 118.7(16) . .
C9 C10 C11 119.7(2) . .
C9 C10 H10 120.9(16) . .
C11 C10 H10 119.4(16) . .
C10 C11 C12 120.3(2) . .
C10 C11 H11 120.2(14) . .
C12 C11 H11 119.6(14) . .
C7 C12 C11 120.5(2) . .
C7 C12 H12 118.3(13) . .
C11 C12 H12 121.2(13) . .
O1 C13 C14 111.22(17) . .
O1 C13 H13B 105.5(13) . .
C14 C13 H13B 113.2(12) . .
O1 C13 H13A 107.7(14) . .
C14 C13 H13A 109.9(13) . .
H13B C13 H13A 109.1(18) . .
C13 C14 C15 110.30(18) . .
C13 C14 H14B 108.0(13) . .
C15 C14 H14B 108.4(15) . .
C13 C14 H14A 112.4(14) . .
C15 C14 H14A 109.6(14) . .
H14B C14 H14A 108.1(19) . .
C16 C15 C14 110.41(16) . .
C16 C15 H15B 111.2(15) . .
C14 C15 H15B 110.8(14) . .
C16 C15 H15A 107.5(12) . .
C14 C15 H15A 108.7(12) . .
H15B C15 H15A 108.0(17) . .
C17 C16 C15 109.91(18) . .
C17 C16 H16B 108.7(13) . .
C15 C16 H16B 110.9(13) . .
C17 C16 H16A 109.5(15) . .
C15 C16 H16A 110.3(15) . .
H16B C16 H16A 107(2) . .
O1 C17 C16 111.29(17) . .
O1 C17 H17B 105.2(15) . .
C16 C17 H17B 112.3(15) . .
O1 C17 H17A 109.0(12) . .
C16 C17 H17A 108.7(12) . .
H17B C17 H17A 110.3(19) . .

loop_
_geom_bond_atom_site_label_1
_geom_bond_atom_site_label_2
_geom_bond_distance
_geom_bond_site_symmetry_2
K1 O1 2.6315(13) .
K1 S1 3.1552(7) 2_664
K1 C1 3.1623(18) .
K1 C2 3.1984(19) .
K1 S1 3.2052(7) 2_665
K1 S1 3.2128(5) .
K1 C6 3.337(2) .
K1 P1 3.3770(6) 2_664
K1 C3 3.397(2) .
K1 K1 4.4707(5) 2_664
K1 K1 4.4707(5) 2_665
S1 P1 2.0688(6) .
S1 K1 3.1552(7) 2_665
S1 K1 3.2052(7) 2_664
P1 C7 1.8481(19) .
P1 C1 1.8541(18) .
P1 K1 3.3770(6) 2_665
O1 C17 1.432(2) .
O1 C13 1.434(2) .
C1 C6 1.395(2) .
C1 C2 1.398(3) .
C2 C3 1.395(3) .
C2 H2 0.98(2) .
C3 C4 1.392(3) .
C3 H3 0.96(2) .
C4 C5 1.387(3) .
C4 H4 0.92(2) .
C5 C6 1.397(3) .
C5 H5 0.98(2) .
C6 H6 0.94(2) .
C7 C12 1.392(3) .
C7 C8 1.400(2) .
C8 C9 1.389(3) .
C8 H8 0.94(2) .
C9 C10 1.384(3) .
C9 H9 0.92(2) .
C10 C11 1.384(3) .
C10 H10 0.92(3) .
C11 C12 1.396(3) .
C11 H11 0.97(3) .
C12 H12 0.94(2) .
C13 C14 1.510(3) .
C13 H13B 1.00(2) .
C13 H13A 0.95(2) .
C14 C15 1.530(3) .
C14 H14B 0.98(2) .
C14 H14A 1.01(3) .
C15 C16 1.523(3) .
C15 H15B 0.99(2) .
C15 H15A 0.99(2) .
C16 C17 1.514(3) .
C16 H16B 1.06(2) .
C16 H16A 0.96(3) .
C17 H17B 0.97(3) .
C17 H17A 1.00(2) .
